data_2207300
loop_
_publ_author_name
'Alhassan, Abdul-Basit'
'Norris, Peter'
'Zeller, Matthias'

_publ_section_title
;
 1,2,3,4-Tetra-<i>O</i>-acetyl-\a-<small>L</small>-fucopyranose
;
_journal_coeditor_code LH6523
_journal_issue 11
_journal_name_full 'Acta Crystallographica Section E'
_journal_page_first o3668
_journal_page_last o3669
_journal_paper_doi 10.1107/S1600536805032228
_journal_volume 61
_journal_year 2005
_chemical_formula_iupac 'C14 H20 O9'
_chemical_formula_moiety 'C14 H20 O9'
_chemical_formula_sum 'C14 H20 O9'
_chemical_formula_weight 332.30
_chemical_name_systematic
;
1,2,3,4-Tetra-O-acetyl-\a-L-fucopyranose
;
_space_group_IT_number 19
_symmetry_cell_setting orthorhombic
_symmetry_space_group_name_Hall 'P 2ac 2ab'
_symmetry_space_group_name_H-M 'P 21 21 21'
_atom_sites_solution_hydrogens geom
_atom_sites_solution_primary direct
_atom_sites_solution_secondary difmap
_audit_creation_method SHELXL-97
_cell_angle_alpha 90.00
_cell_angle_beta 90.00
_cell_angle_gamma 90.00
_cell_formula_units_Z 4
_cell_length_a 9.9942(9)
_cell_length_b 10.3822(9)
_cell_length_c 15.8183(14)
_cell_measurement_reflns_used 8444
_cell_measurement_temperature 100(2)
_cell_measurement_theta_max 30.52
_cell_measurement_theta_min 2.41
_cell_volume 1641.3(3)
_computing_cell_refinement 'SAINT-Plus (Bruker, 2003)'
_computing_data_collection 'SMART (Bruker, 2002)'
_computing_data_reduction SAINT-Plus
_computing_molecular_graphics SHELXTL
_computing_publication_material SHELXTL
_computing_structure_refinement SHELXTL
_computing_structure_solution 'SHELXTL (Bruker, 2000)'
_diffrn_ambient_temperature 100(2)
_diffrn_measured_fraction_theta_full 1.000
_diffrn_measured_fraction_theta_max 1.000
_diffrn_measurement_device_type 'Bruker SMART APEX CCD'
_diffrn_measurement_method \w
_diffrn_radiation_monochromator graphite
_diffrn_radiation_source 'fine-focus sealed tube'
_diffrn_radiation_type MoK\a
_diffrn_radiation_wavelength 0.71073
_diffrn_reflns_av_R_equivalents 0.0320
_diffrn_reflns_av_sigmaI/netI 0.0195
_diffrn_reflns_limit_h_max 13
_diffrn_reflns_limit_h_min -13
_diffrn_reflns_limit_k_max 13
_diffrn_reflns_limit_k_min -13
_diffrn_reflns_limit_l_max 20
_diffrn_reflns_limit_l_min -21
_diffrn_reflns_number 16820
_diffrn_reflns_theta_full 28.28
_diffrn_reflns_theta_max 28.28
_diffrn_reflns_theta_min 2.35
_diffrn_standards_decay_% 0
_diffrn_standards_number 0
_exptl_absorpt_coefficient_mu 0.114
_exptl_absorpt_correction_T_max 0.95
_exptl_absorpt_correction_T_min 0.877
_exptl_absorpt_correction_type multi-scan
_exptl_absorpt_process_details '(SADABS in SAINT-Plus; Bruker, 2003)'
_exptl_crystal_colour colourless
_exptl_crystal_density_diffrn 1.345
_exptl_crystal_density_method 'not measured'
_exptl_crystal_description block
_exptl_crystal_F_000 704
_exptl_crystal_size_max 0.60
_exptl_crystal_size_mid 0.49
_exptl_crystal_size_min 0.42
_refine_diff_density_max 0.349
_refine_diff_density_min -0.167
_refine_ls_extinction_method none
_refine_ls_goodness_of_fit_ref 1.050
_refine_ls_hydrogen_treatment constr
_refine_ls_matrix_type full
_refine_ls_number_parameters 213
_refine_ls_number_reflns 2322
_refine_ls_number_restraints 0
_refine_ls_restrained_S_all 1.050
_refine_ls_R_factor_all 0.0340
_refine_ls_R_factor_gt 0.0332
_refine_ls_shift/su_max 0.000
_refine_ls_shift/su_mean 0.000
_refine_ls_structure_factor_coef Fsqd
_refine_ls_weighting_details 'calc w = 1/[\s^2^(Fo^2^)+(0.0533P)^2^+0.3281P] where P = (Fo^2^+2Fc^2^)/3'
_refine_ls_weighting_scheme calc
_refine_ls_wR_factor_gt 0.0848
_refine_ls_wR_factor_ref 0.0853
_reflns_number_gt 2260
_reflns_number_total 2322
_reflns_threshold_expression I>2\s(I)
_cod_data_source_file lh6523.cif
_cod_data_source_block 2
_cod_depositor_comments
;
The following automatic conversions were performed:
'_symmetry_cell_setting' value 'Orthorhombic' changed to 'orthorhombic'
according to '/home/saulius/struct/CIF-dictionaries/cif_core.dic'
dictionary named 'cif_core.dic' version 2.4.1 from 2010-06-29.

Automatic conversion script
Id: cif_fix_enum 1527 2010-12-29 10:47:43Z saulius 

The following automatic conversions were performed:

'_symmetry_cell_setting' value 'Orthorhombic' changed to
'orthorhombic' according to
/home/saulius/struct/CIF-dictionaries/cif_core.dic dictionary named
'cif_core.dic' version 2.4.1 from 2010-06-29.

Automatic conversion script
Id: cif_fix_values 1715 2011-07-08 13:25:40Z adriana 
;
_cod_database_code 2207300

loop_
_symmetry_equiv_pos_as_xyz
'x, y, z'
'-x+1/2, -y, z+1/2'
'-x, y+1/2, -z+1/2'
'x+1/2, -y+1/2, -z'

loop_
_atom_site_label
_atom_site_fract_x
_atom_site_fract_y
_atom_site_fract_z
_atom_site_U_iso_or_equiv
_atom_site_adp_type
_atom_site_calc_flag
_atom_site_refinement_flags
_atom_site_occupancy
_atom_site_type_symbol
C1 0.17294(15) 0.66947(15) 0.97730(9) 0.0190(3) Uani d . 1 C
H1 0.0800 0.7052 0.9758 0.023 Uiso calc R 1 H
C2 0.21222(15) 0.62356(15) 0.88877(9) 0.0173(3) Uani d . 1 C
H2 0.1472 0.5567 0.8692 0.021 Uiso calc R 1 H
C3 0.35172(15) 0.56694(15) 0.88988(9) 0.0175(3) Uani d . 1 C
H3 0.4197 0.6352 0.9018 0.021 Uiso calc R 1 H
C4 0.35775(15) 0.46031(15) 0.95696(9) 0.0186(3) Uani d . 1 C
H4 0.4514 0.4272 0.9620 0.022 Uiso calc R 1 H
C5 0.30974(16) 0.50950(16) 1.04212(10) 0.0209(3) Uani d . 1 C
H5 0.3746 0.5753 1.0633 0.025 Uiso calc R 1 H
C6 0.29645(18) 0.40358(19) 1.10764(11) 0.0291(4) Uani d . 1 C
H6A 0.2271 0.3426 1.0898 0.044 Uiso calc R 1 H
H6B 0.2716 0.4414 1.1622 0.044 Uiso calc R 1 H
H6C 0.3820 0.3583 1.1133 0.044 Uiso calc R 1 H
C7 0.22285(16) 0.89296(15) 0.99816(10) 0.0204(3) Uani d . 1 C
C8 0.32526(17) 0.98311(17) 1.03392(11) 0.0243(3) Uani d . 1 C
H8A 0.2841 1.0673 1.0442 0.036 Uiso calc R 1 H
H8B 0.3992 0.9927 0.9937 0.036 Uiso calc R 1 H
H8C 0.3595 0.9483 1.0873 0.036 Uiso calc R 1 H
C9 0.08882(16) 0.76075(16) 0.79842(9) 0.0199(3) Uani d . 1 C
C10 0.09537(18) 0.87795(17) 0.74315(11) 0.0264(3) Uani d . 1 C
H10A 0.0697 0.9541 0.7760 0.040 Uiso calc R 1 H
H10B 0.0339 0.8676 0.6954 0.040 Uiso calc R 1 H
H10C 0.1868 0.8888 0.7219 0.040 Uiso calc R 1 H
C11 0.50286(16) 0.49256(17) 0.78417(10) 0.0219(3) Uani d . 1 C
C12 0.50903(19) 0.4197(2) 0.70261(10) 0.0299(4) Uani d . 1 C
H12A 0.6002 0.3878 0.6937 0.045 Uiso calc R 1 H
H12B 0.4840 0.4768 0.6559 0.045 Uiso calc R 1 H
H12C 0.4469 0.3467 0.7048 0.045 Uiso calc R 1 H
C13 0.32845(18) 0.25778(16) 0.88810(11) 0.0245(3) Uani d . 1 C
C14 0.2233(2) 0.17244(18) 0.84987(13) 0.0320(4) Uani d . 1 C
H14A 0.2625 0.0884 0.8364 0.048 Uiso calc R 1 H
H14B 0.1889 0.2122 0.7981 0.048 Uiso calc R 1 H
H14C 0.1499 0.1610 0.8902 0.048 Uiso calc R 1 H
O1 0.17862(11) 0.56854(12) 1.03490(7) 0.0219(2) Uani d . 1 O
O2 0.26520(11) 0.76922(11) 1.00384(7) 0.0207(2) Uani d . 1 O
O3 0.11796(12) 0.92343(12) 0.96659(8) 0.0251(3) Uani d . 1 O
O4 0.21064(11) 0.73068(10) 0.83086(7) 0.0183(2) Uani d . 1 O
O5 -0.01063(13) 0.70045(14) 0.81378(8) 0.0301(3) Uani d . 1 O
O6 0.37317(11) 0.51141(12) 0.80761(7) 0.0198(2) Uani d . 1 O
O7 0.59603(12) 0.53089(15) 0.82460(7) 0.0291(3) Uani d . 1 O
O8 0.26984(11) 0.35784(11) 0.92937(7) 0.0223(2) Uani d . 1 O
O9 0.44668(13) 0.24212(13) 0.88277(9) 0.0318(3) Uani d . 1 O

loop_
_atom_site_aniso_label
_atom_site_aniso_U_11
_atom_site_aniso_U_22
_atom_site_aniso_U_33
_atom_site_aniso_U_12
_atom_site_aniso_U_13
_atom_site_aniso_U_23
C1 0.0169(6) 0.0228(7) 0.0173(6) 0.0000(6) 0.0010(5) 0.0002(6)
C2 0.0165(6) 0.0201(7) 0.0154(6) -0.0005(6) -0.0002(5) 0.0016(5)
C3 0.0176(6) 0.0214(7) 0.0134(6) -0.0005(6) 0.0008(5) -0.0012(5)
C4 0.0175(6) 0.0215(7) 0.0170(6) -0.0004(6) -0.0006(5) 0.0012(5)
C5 0.0201(7) 0.0267(7) 0.0160(6) 0.0030(6) 0.0000(5) 0.0026(6)
C6 0.0297(8) 0.0349(9) 0.0226(7) 0.0053(8) 0.0032(7) 0.0101(7)
C7 0.0213(7) 0.0249(7) 0.0149(6) 0.0015(6) 0.0035(6) -0.0026(6)
C8 0.0250(8) 0.0259(7) 0.0219(7) 0.0001(7) -0.0020(6) -0.0044(6)
C9 0.0209(7) 0.0229(7) 0.0159(6) -0.0001(6) -0.0019(5) 0.0001(6)
C10 0.0279(8) 0.0251(7) 0.0262(8) -0.0030(7) -0.0063(7) 0.0059(7)
C11 0.0208(7) 0.0291(8) 0.0158(6) 0.0028(7) 0.0006(6) 0.0012(6)
C12 0.0276(8) 0.0420(10) 0.0201(7) 0.0079(8) -0.0007(7) -0.0074(7)
C13 0.0284(8) 0.0205(7) 0.0246(7) 0.0001(7) -0.0035(6) 0.0026(6)
C14 0.0316(9) 0.0249(8) 0.0394(9) -0.0020(7) -0.0091(8) -0.0043(8)
O1 0.0190(5) 0.0281(6) 0.0185(5) 0.0023(5) 0.0032(4) 0.0046(5)
O2 0.0200(5) 0.0232(6) 0.0188(5) 0.0010(4) -0.0021(4) -0.0030(4)
O3 0.0217(5) 0.0285(6) 0.0252(6) 0.0046(5) -0.0017(4) -0.0018(5)
O4 0.0181(5) 0.0201(5) 0.0166(5) -0.0013(4) 0.0000(4) 0.0026(4)
O5 0.0214(6) 0.0366(7) 0.0323(6) -0.0057(5) -0.0068(5) 0.0120(5)
O6 0.0193(5) 0.0260(5) 0.0141(5) 0.0014(4) 0.0001(4) -0.0028(4)
O7 0.0192(5) 0.0469(7) 0.0213(5) 0.0005(5) 0.0006(5) -0.0043(5)
O8 0.0201(5) 0.0226(5) 0.0242(5) -0.0025(5) -0.0016(4) 0.0008(5)
O9 0.0272(6) 0.0271(6) 0.0411(7) 0.0041(5) -0.0038(5) -0.0057(6)

loop_
_atom_type_symbol
_atom_type_description
_atom_type_scat_dispersion_real
_atom_type_scat_dispersion_imag
_atom_type_scat_source
C C 0.0033 0.0016 'International Tables Vol C Tables 4.2.6.8 and 6.1.1.4'
H H 0.0000 0.0000 'International Tables Vol C Tables 4.2.6.8 and 6.1.1.4'
O O 0.0106 0.0060 'International Tables Vol C Tables 4.2.6.8 and 6.1.1.4'

loop_
_geom_angle_atom_site_label_1
_geom_angle_atom_site_label_2
_geom_angle_atom_site_label_3
_geom_angle
O1 C1 O2 108.84(12)
O1 C1 C2 110.77(12)
O2 C1 C2 108.94(12)
O1 C1 H1 109.4
O2 C1 H1 109.4
C2 C1 H1 109.4
O4 C2 C3 108.50(11)
O4 C2 C1 109.78(12)
C3 C2 C1 110.28(12)
O4 C2 H2 109.4
C3 C2 H2 109.4
C1 C2 H2 109.4
O6 C3 C2 106.40(12)
O6 C3 C4 109.29(12)
C2 C3 C4 108.94(12)
O6 C3 H3 110.7
C2 C3 H3 110.7
C4 C3 H3 110.7
O8 C4 C5 108.84(12)
O8 C4 C3 107.33(12)
C5 C4 C3 111.00(13)
O8 C4 H4 109.9
C5 C4 H4 109.9
C3 C4 H4 109.9
O1 C5 C6 106.31(13)
O1 C5 C4 110.95(12)
C6 C5 C4 112.96(14)
O1 C5 H5 108.8
C6 C5 H5 108.8
C4 C5 H5 108.8
C5 C6 H6A 109.5
C5 C6 H6B 109.5
H6A C6 H6B 109.5
C5 C6 H6C 109.5
H6A C6 H6C 109.5
H6B C6 H6C 109.5
O3 C7 O2 123.27(15)
O3 C7 C8 125.99(15)
O2 C7 C8 110.72(13)
C7 C8 H8A 109.5
C7 C8 H8B 109.5
H8A C8 H8B 109.5
C7 C8 H8C 109.5
H8A C8 H8C 109.5
H8B C8 H8C 109.5
O5 C9 O4 123.13(14)
O5 C9 C10 125.29(15)
O4 C9 C10 111.58(13)
C9 C10 H10A 109.5
C9 C10 H10B 109.5
H10A C10 H10B 109.5
C9 C10 H10C 109.5
H10A C10 H10C 109.5
H10B C10 H10C 109.5
O7 C11 O6 123.14(14)
O7 C11 C12 126.60(15)
O6 C11 C12 110.27(13)
C11 C12 H12A 109.5
C11 C12 H12B 109.5
H12A C12 H12B 109.5
C11 C12 H12C 109.5
H12A C12 H12C 109.5
H12B C12 H12C 109.5
O9 C13 O8 124.30(17)
O9 C13 C14 125.65(17)
O8 C13 C14 110.04(15)
C13 C14 H14A 109.5
C13 C14 H14B 109.5
H14A C14 H14B 109.5
C13 C14 H14C 109.5
H14A C14 H14C 109.5
H14B C14 H14C 109.5
C1 O1 C5 114.02(11)
C7 O2 C1 117.35(12)
C9 O4 C2 115.31(11)
C11 O6 C3 116.45(12)
C13 O8 C4 116.42(13)

loop_
_geom_bond_atom_site_label_1
_geom_bond_atom_site_label_2
_geom_bond_distance
C1 O1 1.3899(19)
C1 O2 1.4487(19)
C1 C2 1.530(2)
C1 H1 1.0000
C2 O4 1.4410(17)
C2 C3 1.513(2)
C2 H2 1.0000
C3 O6 1.4395(17)
C3 C4 1.535(2)
C3 H3 1.0000
C4 O8 1.4471(19)
C4 C5 1.519(2)
C4 H4 1.0000
C5 O1 1.4512(19)
C5 C6 1.517(2)
C5 H5 1.0000
C6 H6A 0.9800
C6 H6B 0.9800
C6 H6C 0.9800
C7 O3 1.203(2)
C7 O2 1.3557(19)
C7 C8 1.498(2)
C8 H8A 0.9800
C8 H8B 0.9800
C8 H8C 0.9800
C9 O5 1.200(2)
C9 O4 1.3576(19)
C9 C10 1.500(2)
C10 H10A 0.9800
C10 H10B 0.9800
C10 H10C 0.9800
C11 O7 1.198(2)
C11 O6 1.3623(18)
C11 C12 1.497(2)
C12 H12A 0.9800
C12 H12B 0.9800
C12 H12C 0.9800
C13 O9 1.196(2)
C13 O8 1.360(2)
C13 C14 1.502(2)
C14 H14A 0.9800
C14 H14B 0.9800
C14 H14C 0.9800

loop_
_cod_related_entry_id
_cod_related_entry_database
_cod_related_entry_code
1 ChemSpider 9264019
